data_2229143
loop_
_publ_author_name
'Liu, Jia-Lu'
'Liu, Jian-Feng'
'Zhao, Guo-Liang'

_publ_section_title
;
 [\m-2-(4-Hydroxyphenyl)acetato]-\k^3^<i>O</i>:<i>O</i>,<i>O</i>';\k^3^<i>O</i>,<i>O</i>':<i>O</i>'-bis{aqua(4,4'-bipyridine-\k<i>N</i>)bis[2-(4-hydroxyphenyl)acetato-\k^2^<i>O</i>,<i>O</i>']holmium(III)}
 monohydrate
;
_journal_coeditor_code LX2179
_journal_issue 2
_journal_name_full 'Acta Crystallographica Section E'
_journal_page_first m191
_journal_page_last m192
_journal_paper_doi 10.1107/S1600536811001115
_journal_volume 67
_journal_year 2011
_chemical_formula_iupac '[Ho2 (C8 H7 O3)6 (C10 H8 N2)2 (H2 O)2], H2 O'
_chemical_formula_moiety 'C68 H62 Ho2 N4 O20, H2 O'
_chemical_formula_sum 'C68 H64 Ho2 N4 O21'
_chemical_formula_weight 1603.09
_chemical_name_systematic
;
[\m-2-(4-Hydroxyphenyl)acetato]-\k^3^<i>O</i>:<i>O</i>,<i>O</i>';
\k^3^<i>O</i>,<i>O</i>':<i>O</i>'-bis{aqua(4,4'-bipyridine-\k<i>N</i>)bis[2-
(4-hydroxyphenyl)acetato-\k^2^<i>O</i>,<i>O</i>']holmium(III)} monohydrate
;
_space_group_IT_number 2
_symmetry_cell_setting triclinic
_symmetry_space_group_name_Hall '-P 1'
_symmetry_space_group_name_H-M 'P -1'
_atom_sites_solution_hydrogens difmap
_atom_sites_solution_primary direct
_atom_sites_solution_secondary difmap
_audit_creation_method 'form.cif (version 2.0)'
_cell_angle_alpha 83.441(3)
_cell_angle_beta 72.208(3)
_cell_angle_gamma 71.337(3)
_cell_formula_units_Z 2
_cell_length_a 11.7217(7)
_cell_length_b 16.1885(9)
_cell_length_c 18.4130(10)
_cell_measurement_reflns_used 9517
_cell_measurement_temperature 296(2)
_cell_measurement_theta_max 27.67
_cell_measurement_theta_min 1.16
_cell_volume 3151.4(3)
_computing_cell_refinement 'SAINT (Bruker, 2006)'
_computing_data_collection 'APEX2 (Bruker, 2006)'
_computing_data_reduction 'SAINT (Bruker, 2006)'
_computing_molecular_graphics 'SHELXTL (Sheldrick, 2008)'
_computing_publication_material 'SHELXTL (Sheldrick, 2008)'
_computing_structure_refinement 'SHELXL97 (Sheldrick, 2008)'
_computing_structure_solution 'SHELXS97 (Sheldrick, 2008)'
_diffrn_ambient_temperature 296(2)
_diffrn_detector_area_resol_mean 10.0
_diffrn_measured_fraction_theta_full 0.991
_diffrn_measured_fraction_theta_max 0.991
_diffrn_measurement_device_type 'Bruker APEXII CCD'
_diffrn_measurement_method '\f and \w'
_diffrn_radiation_monochromator graphite
_diffrn_radiation_source 'fine-focus sealed tube'
_diffrn_radiation_type MoK\a
_diffrn_radiation_wavelength 0.71073
_diffrn_reflns_av_R_equivalents 0.0214
_diffrn_reflns_av_sigmaI/netI 0.0213
_diffrn_reflns_limit_h_max 15
_diffrn_reflns_limit_h_min -15
_diffrn_reflns_limit_k_max 21
_diffrn_reflns_limit_k_min -21
_diffrn_reflns_limit_l_max 24
_diffrn_reflns_limit_l_min -23
_diffrn_reflns_number 49489
_diffrn_reflns_theta_full 27.67
_diffrn_reflns_theta_max 27.67
_diffrn_reflns_theta_min 1.75
_exptl_absorpt_coefficient_mu 2.576
_exptl_absorpt_correction_T_max 0.9244
_exptl_absorpt_correction_T_min 0.4694
_exptl_absorpt_correction_type multi-scan
_exptl_absorpt_process_details '(SADABS; Sheldrick, 1996)'
_exptl_crystal_colour colourless
_exptl_crystal_density_diffrn 1.689
_exptl_crystal_density_method 'not measured'
_exptl_crystal_description block
_exptl_crystal_F_000 1604
_exptl_crystal_size_max 0.34
_exptl_crystal_size_mid 0.11
_exptl_crystal_size_min 0.03
_refine_diff_density_max 0.579
_refine_diff_density_min -0.663
_refine_ls_extinction_method none
_refine_ls_goodness_of_fit_ref 1.001
_refine_ls_hydrogen_treatment mixed
_refine_ls_matrix_type full
_refine_ls_number_parameters 874
_refine_ls_number_reflns 14593
_refine_ls_number_restraints 9
_refine_ls_restrained_S_all 1.001
_refine_ls_R_factor_all 0.0241
_refine_ls_R_factor_gt 0.0192
_refine_ls_shift/su_max 0.001
_refine_ls_shift/su_mean 0.000
_refine_ls_structure_factor_coef Fsqd
_refine_ls_weighting_details 'calc w=1/[\s^2^(Fo^2^)+(0.0275P)^2^+1.0527P] where P=(Fo^2^+2Fc^2^)/3'
_refine_ls_weighting_scheme calc
_refine_ls_wR_factor_gt 0.0478
_refine_ls_wR_factor_ref 0.0506
_reflns_number_gt 12826
_reflns_number_total 14593
_reflns_threshold_expression I>2sigma(I)
_cod_data_source_file lx2179.cif
_cod_data_source_block I
_cod_database_code 2229143
_cod_database_fobs_code 2229143

loop_
_symmetry_equiv_pos_as_xyz
'x, y, z'
'-x, -y, -z'

loop_
_atom_site_type_symbol
_atom_site_label
_atom_site_fract_x
_atom_site_fract_y
_atom_site_fract_z
_atom_site_U_iso_or_equiv
_atom_site_adp_type
_atom_site_calc_flag
_atom_site_refinement_flags
_atom_site_occupancy
_atom_site_disorder_assembly
_atom_site_disorder_group
Ho Ho1 0.272400(8) 0.363861(5) 0.282352(5) 0.02378(3) Uani d . 1 . .
Ho Ho2 0.131189(8) 0.207796(5) 0.197587(5) 0.02360(3) Uani d . 1 . .
C C1 0.2255(2) 0.50833(14) 0.51575(12) 0.0339(4) Uani d . 1 . .
C C2 0.3416(2) 0.51407(16) 0.47192(13) 0.0428(5) Uani d . 1 . .
H H2A 0.3981 0.4670 0.4425 0.051 Uiso calc R 1 . .
C C3 0.3755(2) 0.58874(17) 0.47101(15) 0.0469(6) Uani d . 1 . .
H H3A 0.4539 0.5917 0.4408 0.056 Uiso calc R 1 . .
C C4 0.2935(2) 0.65838(15) 0.51477(14) 0.0418(5) Uani d . 1 . .
C C5 0.1786(2) 0.65301(16) 0.56028(15) 0.0473(6) Uani d . 1 . .
H H5A 0.1237 0.6993 0.5912 0.057 Uiso calc R 1 . .
C C6 0.1449(2) 0.57896(15) 0.56007(14) 0.0424(5) Uani d . 1 . .
H H6A 0.0664 0.5764 0.5903 0.051 Uiso calc R 1 . .
C C7 0.1867(2) 0.42691(15) 0.51853(12) 0.0410(5) Uani d . 1 . .
H H7A 0.2322 0.3815 0.5474 0.049 Uiso calc R 1 . .
H H7B 0.0977 0.4395 0.5445 0.049 Uiso calc R 1 . .
C C8 0.2134(2) 0.39506(14) 0.43950(12) 0.0339(5) Uani d . 1 . .
C C9 0.6227(2) 0.09004(14) 0.30166(14) 0.0370(5) Uani d . 1 . .
C C10 0.6033(3) 0.05890(15) 0.37580(15) 0.0502(6) Uani d . 1 . .
H H10A 0.5898 0.0964 0.4144 0.060 Uiso calc R 1 . .
C C11 0.6034(3) -0.02635(16) 0.39484(14) 0.0484(6) Uani d . 1 . .
H H11A 0.5909 -0.0459 0.4453 0.058 Uiso calc R 1 . .
C C12 0.6221(2) -0.08165(14) 0.33832(13) 0.0374(5) Uani d . 1 . .
C C13 0.6396(2) -0.05163(15) 0.26397(14) 0.0442(6) Uani d . 1 . .
H H13A 0.6516 -0.0889 0.2256 0.053 Uiso calc R 1 . .
C C14 0.6395(2) 0.03307(15) 0.24624(14) 0.0436(5) Uani d . 1 . .
H H14A 0.6509 0.0525 0.1958 0.052 Uiso calc R 1 . .
C C15 0.6247(2) 0.18212(14) 0.28123(17) 0.0483(6) Uani d . 1 . .
H H15A 0.6901 0.1817 0.2337 0.058 Uiso calc R 1 . .
H H15B 0.6474 0.2034 0.3204 0.058 Uiso calc R 1 . .
C C16 0.50330(19) 0.24547(13) 0.27237(12) 0.0319(4) Uani d . 1 . .
C C17 0.2730(2) 0.45389(15) 0.01323(12) 0.0401(5) Uani d . 1 . .
C C18 0.1469(3) 0.50135(17) 0.02833(13) 0.0467(6) Uani d . 1 . .
H H18A 0.0865 0.4747 0.0552 0.056 Uiso calc R 1 . .
C C19 0.1085(2) 0.58773(17) 0.00444(13) 0.0445(6) Uani d . 1 . .
H H19A 0.0234 0.6183 0.0149 0.053 Uiso calc R 1 . .
C C20 0.1983(2) 0.62779(14) -0.03524(13) 0.0380(5) Uani d . 1 . .
C C21 0.3243(2) 0.58181(15) -0.04995(13) 0.0394(5) Uani d . 1 . .
H H21A 0.3848 0.6087 -0.0761 0.047 Uiso calc R 1 . .
C C22 0.3604(2) 0.49612(15) -0.02592(13) 0.0414(5) Uani d . 1 . .
H H22A 0.4456 0.4659 -0.0362 0.050 Uiso calc R 1 . .
C C23 0.3127(3) 0.36046(16) 0.04020(14) 0.0552(7) Uani d . 1 . .
H H23A 0.3977 0.3319 0.0101 0.066 Uiso calc R 1 . .
H H23B 0.2581 0.3305 0.0321 0.066 Uiso calc R 1 . .
C C24 0.3076(2) 0.35309(13) 0.12357(12) 0.0312(4) Uani d . 1 . .
C C25 0.1420(2) 0.11440(14) 0.47623(12) 0.0364(5) Uani d . 1 . .
C C26 0.0396(2) 0.10703(16) 0.53588(13) 0.0410(5) Uani d . 1 . .
H H26A -0.0290 0.1562 0.5516 0.049 Uiso calc R 1 . .
C C27 0.0377(2) 0.02730(15) 0.57260(13) 0.0412(5) Uani d . 1 . .
H H27A -0.0314 0.0233 0.6128 0.049 Uiso calc R 1 . .
C C28 0.1387(2) -0.04566(14) 0.54911(12) 0.0349(5) Uani d . 1 . .
C C29 0.2423(2) -0.03932(15) 0.49013(13) 0.0404(5) Uani d . 1 . .
H H29A 0.3110 -0.0885 0.4745 0.048 Uiso calc R 1 . .
C C30 0.2432(2) 0.04038(16) 0.45452(13) 0.0418(5) Uani d . 1 . .
H H30A 0.3133 0.0444 0.4151 0.050 Uiso calc R 1 . .
C C31 0.1441(3) 0.19961(15) 0.43403(13) 0.0431(6) Uani d . 1 . .
H H31A 0.2251 0.2079 0.4275 0.052 Uiso calc R 1 . .
H H31B 0.0805 0.2466 0.4653 0.052 Uiso calc R 1 . .
C C32 0.12173(19) 0.20651(13) 0.35688(11) 0.0290(4) Uani d . 1 . .
C C33 -0.25364(18) 0.47954(12) 0.24487(12) 0.0298(4) Uani d . 1 . .
C C34 -0.2108(2) 0.51790(14) 0.17465(13) 0.0368(5) Uani d . 1 . .
H H34A -0.1722 0.4834 0.1316 0.044 Uiso calc R 1 . .
C C35 -0.2240(2) 0.60572(15) 0.16724(13) 0.0400(5) Uani d . 1 . .
H H35A -0.1957 0.6301 0.1195 0.048 Uiso calc R 1 . .
C C36 -0.2793(2) 0.65763(13) 0.23065(13) 0.0361(5) Uani d . 1 . .
C C37 -0.3218(2) 0.62081(14) 0.30095(13) 0.0400(5) Uani d . 1 . .
H H37A -0.3594 0.6554 0.3439 0.048 Uiso calc R 1 . .
C C38 -0.3087(2) 0.53248(14) 0.30778(12) 0.0363(5) Uani d . 1 . .
H H38A -0.3376 0.5083 0.3555 0.044 Uiso calc R 1 . .
C C39 -0.24065(19) 0.38357(13) 0.25160(14) 0.0354(5) Uani d . 1 . .
H H39A -0.2858 0.3709 0.3032 0.043 Uiso calc R 1 . .
H H39B -0.2810 0.3707 0.2174 0.043 Uiso calc R 1 . .
C C40 -0.10807(19) 0.32350(12) 0.23410(11) 0.0288(4) Uani d . 1 . .
C C41 0.2337(2) 0.05597(15) -0.04467(12) 0.0389(5) Uani d . 1 . .
C C42 0.3525(2) 0.00523(15) -0.04098(13) 0.0409(5) Uani d . 1 . .
H H42A 0.4086 0.0325 -0.0363 0.049 Uiso calc R 1 . .
C C43 0.3894(2) -0.08454(16) -0.04406(13) 0.0441(5) Uani d . 1 . .
H H43A 0.4698 -0.1171 -0.0423 0.053 Uiso calc R 1 . .
C C44 0.3061(2) -0.12564(16) -0.04983(14) 0.0453(6) Uani d . 1 . .
C C45 0.1881(2) -0.07691(17) -0.05438(14) 0.0482(6) Uani d . 1 . .
H H45A 0.1322 -0.1045 -0.0589 0.058 Uiso calc R 1 . .
C C46 0.1529(2) 0.01300(17) -0.05227(14) 0.0448(5) Uani d . 1 . .
H H46A 0.0735 0.0454 -0.0560 0.054 Uiso calc R 1 . .
C C47 0.1909(3) 0.15430(15) -0.03824(13) 0.0450(6) Uani d . 1 . .
H H47A 0.2538 0.1778 -0.0736 0.054 Uiso calc R 1 . .
H H47B 0.1133 0.1784 -0.0523 0.054 Uiso calc R 1 . .
C C48 0.1701(2) 0.18144(13) 0.04186(12) 0.0345(5) Uani d . 1 . .
C C49 0.2293(2) 0.57715(14) 0.32192(13) 0.0358(5) Uani d . 1 . .
H H49A 0.1561 0.5700 0.3562 0.043 Uiso calc R 1 . .
C C50 0.2470(2) 0.65866(14) 0.31483(13) 0.0376(5) Uani d . 1 . .
H H50A 0.1867 0.7046 0.3441 0.045 Uiso calc R 1 . .
C C51 0.3548(2) 0.67117(13) 0.26400(13) 0.0351(5) Uani d . 1 . .
C C52 0.4423(2) 0.59947(14) 0.22431(15) 0.0428(5) Uani d . 1 . .
H H52A 0.5172 0.6045 0.1906 0.051 Uiso calc R 1 . .
C C53 0.4180(2) 0.52035(14) 0.23484(14) 0.0391(5) Uani d . 1 . .
H H53A 0.4785 0.4729 0.2077 0.047 Uiso calc R 1 . .
C C54 0.4497(3) 0.8672(2) 0.1707(2) 0.0762(10) Uani d . 1 . .
H H54A 0.4979 0.8816 0.1236 0.091 Uiso calc R 1 . .
C C55 0.4422(3) 0.78299(17) 0.18155(19) 0.0616(8) Uani d . 1 . .
H H55A 0.4833 0.7430 0.1424 0.074 Uiso calc R 1 . .
C C56 0.3727(2) 0.75905(14) 0.25123(15) 0.0420(5) Uani d . 1 . .
C C57 0.3171(3) 0.82188(17) 0.30642(17) 0.0620(8) Uani d . 1 . .
H H57A 0.2716 0.8089 0.3549 0.074 Uiso calc R 1 . .
C C58 0.3296(4) 0.90415(18) 0.2890(2) 0.0717(9) Uani d . 1 . .
H H58A 0.2901 0.9456 0.3270 0.086 Uiso calc R 1 . .
C C59 0.1743(2) -0.00090(14) 0.14909(13) 0.0374(5) Uani d . 1 . .
H H59A 0.2479 0.0087 0.1175 0.045 Uiso calc R 1 . .
C C60 0.1602(2) -0.08289(14) 0.15042(14) 0.0427(5) Uani d . 1 . .
H H60A 0.2228 -0.1263 0.1193 0.051 Uiso calc R 1 . .
C C61 0.0537(2) -0.10042(13) 0.19765(13) 0.0362(5) Uani d . 1 . .
C C62 -0.0384(2) -0.03130(14) 0.23854(14) 0.0403(5) Uani d . 1 . .
H H62A -0.1136 -0.0389 0.2695 0.048 Uiso calc R 1 . .
C C63 -0.0188(2) 0.04952(14) 0.23344(13) 0.0372(5) Uani d . 1 . .
H H63A -0.0826 0.0952 0.2610 0.045 Uiso calc R 1 . .
C C64 0.1143(4) -0.33931(17) 0.16825(19) 0.0686(9) Uani d . 1 . .
H H64A 0.1689 -0.3818 0.1333 0.082 Uiso calc R 1 . .
C C65 0.1212(3) -0.25481(16) 0.15414(16) 0.0611(8) Uani d . 1 . .
H H65A 0.1778 -0.2415 0.1102 0.073 Uiso calc R 1 . .
C C66 0.0430(2) -0.19037(14) 0.20594(15) 0.0431(6) Uani d . 1 . .
C C67 -0.0414(3) -0.21480(17) 0.2689(2) 0.0596(8) Uani d . 1 . .
H H67A -0.0966 -0.1740 0.3052 0.072 Uiso calc R 1 . .
C C68 -0.0425(3) -0.30033(18) 0.2768(2) 0.0700(10) Uani d . 1 . .
H H68A -0.1011 -0.3151 0.3188 0.084 Uiso calc R 1 . .
N N1 0.31240(16) 0.50831(11) 0.28188(10) 0.0318(4) Uani d . 1 . .
N N2 0.3934(2) 0.92852(15) 0.22255(18) 0.0665(7) Uani d . 1 . .
N N3 0.08768(17) 0.06482(11) 0.19077(10) 0.0319(4) Uani d . 1 . .
N N4 0.0345(3) -0.36303(14) 0.22865(18) 0.0661(8) Uani d . 1 . .
O O1W 0.08841(15) 0.45768(9) 0.25373(10) 0.0375(3) Uani d D 1 . .
O O1 0.31207(16) 0.33509(11) 0.41074(9) 0.0449(4) Uani d . 1 . .
O O2 0.13821(14) 0.43028(10) 0.40070(9) 0.0390(3) Uani d . 1 . .
O O2W 0.32317(15) 0.11326(10) 0.21614(10) 0.0385(4) Uani d D 1 . .
O O3W 0.55642(19) 0.76700(13) 0.49155(11) 0.0557(5) Uani d D 1 . .
O O3 0.32922(18) 0.73204(12) 0.51196(12) 0.0642(5) Uani d . 1 . .
H H3B 0.2866 0.7610 0.5501 0.077 Uiso calc R 1 . .
O O4 0.49390(14) 0.32486(9) 0.26302(10) 0.0440(4) Uani d . 1 . .
O O5 0.41123(14) 0.21924(9) 0.27591(9) 0.0374(3) Uani d . 1 . .
O O6 0.6248(2) -0.16737(10) 0.35245(10) 0.0585(5) Uani d . 1 . .
H H6B 0.6007 -0.1759 0.3986 0.088 Uiso calc R 1 . .
O O7 0.35194(16) 0.39916(11) 0.14949(9) 0.0432(4) Uani d . 1 . .
O O8 0.25598(13) 0.30054(9) 0.16713(8) 0.0296(3) Uani d . 1 . .
O O9 0.16649(17) 0.71289(11) -0.06020(11) 0.0534(4) Uani d . 1 . .
H H9A 0.0953 0.7271 -0.0649 0.080 Uiso calc R 1 . .
O O10 0.14435(13) 0.26933(9) 0.31272(8) 0.0289(3) Uani d . 1 . .
O O11 0.08307(15) 0.15300(10) 0.33486(8) 0.0362(3) Uani d . 1 . .
O O12 0.14155(16) -0.12656(10) 0.58262(9) 0.0455(4) Uani d . 1 . .
H H12A 0.0698 -0.1270 0.6056 0.068 Uiso calc R 1 . .
O O13 -0.01418(13) 0.35135(9) 0.20625(9) 0.0359(3) Uani d . 1 . .
O O14 -0.09026(14) 0.24277(9) 0.24609(10) 0.0405(4) Uani d . 1 . .
O O15 -0.28940(18) 0.74419(10) 0.22026(10) 0.0534(5) Uani d . 1 . .
H H15C -0.3157 0.7676 0.2619 0.080 Uiso calc R 1 . .
O O16 0.25825(15) 0.15694(10) 0.07199(9) 0.0381(3) Uani d . 1 . .
O O17 0.06326(16) 0.22766(11) 0.07975(9) 0.0456(4) Uani d . 1 . .
O O18 0.3461(2) -0.21492(12) -0.05103(13) 0.0715(6) Uani d . 1 . .
H H18B 0.2894 -0.2326 -0.0537 0.107 Uiso calc R 1 . .
H H1WA 0.039(3) 0.438(2) 0.241(2) 0.107 Uiso d D 1 . .
H H1WB 0.063(3) 0.5107(12) 0.244(2) 0.107 Uiso d D 1 . .
H H2WA 0.373(3) 0.129(2) 0.232(2) 0.107 Uiso d D 1 . .
H H3WA 0.595(3) 0.734(2) 0.5203(19) 0.107 Uiso d D 1 . .
H H2WB 0.356(3) 0.0595(11) 0.214(2) 0.107 Uiso d D 1 . .
H H3WB 0.498(3) 0.747(2) 0.495(2) 0.107 Uiso d D 1 . .

loop_
_atom_site_aniso_label
_atom_site_aniso_U_11
_atom_site_aniso_U_22
_atom_site_aniso_U_33
_atom_site_aniso_U_12
_atom_site_aniso_U_13
_atom_site_aniso_U_23
Ho1 0.02687(5) 0.01618(4) 0.03159(5) -0.00914(3) -0.01130(4) 0.00250(3)
Ho2 0.02580(5) 0.01518(4) 0.03182(5) -0.00741(3) -0.01004(4) 0.00031(3)
C1 0.0373(11) 0.0366(11) 0.0311(10) -0.0135(10) -0.0114(9) -0.0026(9)
C2 0.0382(12) 0.0431(13) 0.0429(12) -0.0099(10) -0.0031(10) -0.0148(10)
C3 0.0343(12) 0.0511(15) 0.0522(14) -0.0162(11) -0.0017(10) -0.0081(12)
C4 0.0383(12) 0.0361(12) 0.0549(14) -0.0141(10) -0.0150(11) -0.0031(11)
C5 0.0394(13) 0.0391(13) 0.0581(15) -0.0078(11) -0.0068(11) -0.0117(11)
C6 0.0333(12) 0.0428(13) 0.0484(13) -0.0131(10) -0.0032(10) -0.0091(11)
C7 0.0540(14) 0.0383(12) 0.0331(11) -0.0198(11) -0.0098(10) -0.0006(9)
C8 0.0441(12) 0.0300(11) 0.0335(10) -0.0218(10) -0.0094(9) 0.0019(9)
C9 0.0281(11) 0.0256(10) 0.0594(14) -0.0034(8) -0.0209(10) 0.0004(10)
C10 0.0704(18) 0.0300(12) 0.0538(15) -0.0072(12) -0.0272(13) -0.0113(11)
C11 0.0695(17) 0.0353(12) 0.0393(12) -0.0118(12) -0.0177(12) -0.0016(10)
C12 0.0458(13) 0.0249(10) 0.0414(12) -0.0100(10) -0.0129(10) -0.0008(9)
C13 0.0620(16) 0.0325(12) 0.0394(12) -0.0143(11) -0.0141(11) -0.0063(10)
C14 0.0530(14) 0.0361(12) 0.0398(12) -0.0124(11) -0.0136(11) 0.0048(10)
C15 0.0361(12) 0.0277(11) 0.0859(19) -0.0078(10) -0.0286(13) 0.0058(12)
C16 0.0310(10) 0.0224(9) 0.0424(11) -0.0068(8) -0.0125(9) 0.0007(8)
C17 0.0673(16) 0.0367(12) 0.0286(10) -0.0281(12) -0.0200(10) 0.0052(9)
C18 0.0623(16) 0.0573(16) 0.0330(11) -0.0399(14) -0.0100(11) 0.0037(11)
C19 0.0423(13) 0.0542(15) 0.0421(13) -0.0199(12) -0.0117(10) -0.0069(11)
C20 0.0499(13) 0.0334(11) 0.0394(12) -0.0177(10) -0.0202(10) 0.0011(9)
C21 0.0417(13) 0.0351(12) 0.0477(13) -0.0201(10) -0.0151(10) 0.0055(10)
C22 0.0491(14) 0.0366(12) 0.0461(13) -0.0184(11) -0.0211(11) 0.0064(10)
C23 0.106(2) 0.0356(13) 0.0369(12) -0.0365(15) -0.0262(14) 0.0072(10)
C24 0.0393(11) 0.0249(10) 0.0319(10) -0.0140(9) -0.0108(9) 0.0038(8)
C25 0.0542(14) 0.0332(11) 0.0333(11) -0.0227(11) -0.0214(10) 0.0074(9)
C26 0.0502(13) 0.0330(11) 0.0400(12) -0.0118(10) -0.0149(10) 0.0017(9)
C27 0.0446(13) 0.0405(13) 0.0381(12) -0.0179(11) -0.0081(10) 0.0060(10)
C28 0.0441(12) 0.0325(11) 0.0356(11) -0.0192(10) -0.0173(9) 0.0086(9)
C29 0.0412(13) 0.0364(12) 0.0422(12) -0.0118(10) -0.0121(10) 0.0053(10)
C30 0.0464(13) 0.0458(14) 0.0380(12) -0.0239(11) -0.0122(10) 0.0108(10)
C31 0.0705(17) 0.0348(12) 0.0390(12) -0.0298(12) -0.0258(11) 0.0090(10)
C32 0.0303(10) 0.0243(10) 0.0341(10) -0.0115(8) -0.0095(8) 0.0033(8)
C33 0.0260(10) 0.0218(9) 0.0404(11) -0.0028(8) -0.0112(8) -0.0040(8)
C34 0.0386(12) 0.0324(11) 0.0355(11) -0.0057(9) -0.0065(9) -0.0103(9)
C35 0.0481(13) 0.0340(12) 0.0368(11) -0.0141(10) -0.0095(10) 0.0014(9)
C36 0.0413(12) 0.0235(10) 0.0462(12) -0.0080(9) -0.0172(10) -0.0026(9)
C37 0.0492(14) 0.0301(11) 0.0379(12) -0.0057(10) -0.0119(10) -0.0099(9)
C38 0.0384(12) 0.0306(11) 0.0341(11) -0.0056(9) -0.0073(9) -0.0006(9)
C39 0.0285(10) 0.0232(10) 0.0523(13) -0.0057(8) -0.0097(9) -0.0029(9)
C40 0.0307(10) 0.0223(9) 0.0354(10) -0.0070(8) -0.0122(8) -0.0037(8)
C41 0.0539(14) 0.0366(12) 0.0273(10) -0.0167(11) -0.0093(10) -0.0024(9)
C42 0.0458(13) 0.0393(12) 0.0407(12) -0.0190(11) -0.0103(10) -0.0011(10)
C43 0.0457(13) 0.0394(13) 0.0467(13) -0.0131(11) -0.0126(11) 0.0000(11)
C44 0.0549(15) 0.0354(12) 0.0449(13) -0.0178(11) -0.0077(11) -0.0035(10)
C45 0.0517(15) 0.0485(15) 0.0509(14) -0.0255(13) -0.0111(12) -0.0062(12)
C46 0.0425(13) 0.0472(14) 0.0440(13) -0.0126(11) -0.0095(10) -0.0084(11)
C47 0.0644(16) 0.0331(12) 0.0338(11) -0.0086(11) -0.0154(11) -0.0002(10)
C48 0.0484(13) 0.0204(10) 0.0355(11) -0.0146(9) -0.0104(10) 0.0043(8)
C49 0.0376(12) 0.0291(11) 0.0421(12) -0.0134(9) -0.0104(9) 0.0009(9)
C50 0.0431(13) 0.0227(10) 0.0462(12) -0.0086(9) -0.0120(10) -0.0036(9)
C51 0.0397(12) 0.0235(10) 0.0493(12) -0.0127(9) -0.0214(10) 0.0036(9)
C52 0.0332(12) 0.0287(11) 0.0658(16) -0.0139(9) -0.0098(11) 0.0034(11)
C53 0.0326(11) 0.0242(10) 0.0581(14) -0.0092(9) -0.0078(10) -0.0033(10)
C54 0.0502(17) 0.0416(16) 0.125(3) -0.0214(14) -0.0102(18) 0.0248(18)
C55 0.0448(15) 0.0337(13) 0.092(2) -0.0139(12) 0.0011(14) 0.0046(14)
C56 0.0424(13) 0.0261(11) 0.0664(16) -0.0150(10) -0.0261(12) 0.0075(10)
C57 0.100(2) 0.0359(14) 0.0655(18) -0.0316(15) -0.0346(17) 0.0010(12)
C58 0.114(3) 0.0349(14) 0.090(2) -0.0325(17) -0.053(2) 0.0001(15)
C59 0.0446(13) 0.0261(10) 0.0403(12) -0.0136(10) -0.0081(10) 0.0017(9)
C60 0.0568(15) 0.0240(10) 0.0462(13) -0.0092(10) -0.0153(11) -0.0028(9)
C61 0.0507(13) 0.0227(10) 0.0475(12) -0.0154(9) -0.0288(11) 0.0053(9)
C62 0.0392(12) 0.0278(11) 0.0590(14) -0.0167(10) -0.0161(11) 0.0045(10)
C63 0.0378(12) 0.0233(10) 0.0518(13) -0.0108(9) -0.0121(10) -0.0028(9)
C64 0.128(3) 0.0303(13) 0.073(2) -0.0278(17) -0.063(2) 0.0027(13)
C65 0.114(3) 0.0322(13) 0.0539(15) -0.0286(15) -0.0419(17) 0.0030(11)
C66 0.0579(15) 0.0238(10) 0.0644(15) -0.0176(10) -0.0391(13) 0.0086(10)
C67 0.0424(14) 0.0329(13) 0.106(2) -0.0159(11) -0.0238(15) 0.0118(14)
C68 0.0549(17) 0.0355(15) 0.132(3) -0.0245(14) -0.0416(19) 0.0236(17)
N1 0.0337(9) 0.0210(8) 0.0441(10) -0.0110(7) -0.0137(8) 0.0009(7)
N2 0.0637(16) 0.0311(12) 0.121(2) -0.0239(12) -0.0460(16) 0.0181(14)
N3 0.0396(10) 0.0208(8) 0.0386(9) -0.0114(7) -0.0142(8) 0.0010(7)
N4 0.0851(18) 0.0308(12) 0.114(2) -0.0268(13) -0.0706(17) 0.0164(13)
O1W 0.0416(9) 0.0208(7) 0.0570(10) -0.0086(7) -0.0259(8) 0.0022(7)
O1 0.0531(10) 0.0380(9) 0.0436(9) -0.0070(8) -0.0184(8) -0.0072(7)
O2 0.0394(9) 0.0426(9) 0.0388(8) -0.0162(7) -0.0124(7) -0.0012(7)
O2W 0.0376(9) 0.0211(7) 0.0629(10) -0.0066(6) -0.0259(8) 0.0006(7)
O3W 0.0592(12) 0.0537(12) 0.0591(11) -0.0238(10) -0.0228(9) 0.0161(9)
O3 0.0540(11) 0.0463(11) 0.0929(15) -0.0267(9) -0.0048(10) -0.0145(10)
O4 0.0339(8) 0.0229(7) 0.0763(12) -0.0106(6) -0.0188(8) 0.0097(7)
O5 0.0325(8) 0.0220(7) 0.0630(10) -0.0063(6) -0.0219(7) -0.0052(7)
O6 0.0981(15) 0.0290(9) 0.0480(10) -0.0264(10) -0.0128(10) -0.0004(7)
O7 0.0595(10) 0.0481(10) 0.0366(8) -0.0382(9) -0.0137(7) 0.0053(7)
O8 0.0332(7) 0.0205(7) 0.0364(7) -0.0124(6) -0.0082(6) 0.0023(6)
O9 0.0584(11) 0.0347(9) 0.0772(13) -0.0157(8) -0.0348(10) 0.0070(9)
O10 0.0330(7) 0.0225(7) 0.0343(7) -0.0137(6) -0.0104(6) 0.0052(6)
O11 0.0507(9) 0.0332(8) 0.0361(8) -0.0270(7) -0.0161(7) 0.0067(6)
O12 0.0501(10) 0.0329(8) 0.0516(10) -0.0189(8) -0.0092(8) 0.0106(7)
O13 0.0278(7) 0.0206(7) 0.0606(10) -0.0065(6) -0.0140(7) -0.0045(7)
O14 0.0321(8) 0.0206(7) 0.0634(10) -0.0071(6) -0.0083(7) 0.0026(7)
O15 0.0780(13) 0.0254(8) 0.0601(11) -0.0152(8) -0.0246(10) -0.0012(8)
O16 0.0400(9) 0.0354(8) 0.0410(8) -0.0133(7) -0.0110(7) -0.0053(7)
O17 0.0494(10) 0.0407(9) 0.0406(9) 0.0021(8) -0.0185(8) -0.0066(7)
O18 0.0770(14) 0.0343(10) 0.1083(17) -0.0191(10) -0.0299(13) -0.0047(10)

loop_
_atom_type_symbol
_atom_type_description
_atom_type_scat_dispersion_real
_atom_type_scat_dispersion_imag
_atom_type_scat_source
C C 0.0033 0.0016 'International Tables Vol C Tables 4.2.6.8 and 6.1.1.4'
H H 0.0000 0.0000 'International Tables Vol C Tables 4.2.6.8 and 6.1.1.4'
N N 0.0061 0.0033 'International Tables Vol C Tables 4.2.6.8 and 6.1.1.4'
O O 0.0106 0.0060 'International Tables Vol C Tables 4.2.6.8 and 6.1.1.4'
Ho Ho -0.2175 4.6783 'International Tables Vol C Tables 4.2.6.8 and 6.1.1.4'

loop_
_geom_angle_atom_site_label_1
_geom_angle_atom_site_label_2
_geom_angle_atom_site_label_3
_geom_angle_site_symmetry_1
_geom_angle_site_symmetry_3
_geom_angle
_geom_angle_publ_flag
O5 Ho1 O1W . . 145.55(5) ?
O5 Ho1 O10 . . 73.53(5) ?
O1W Ho1 O10 . . 79.75(5) ?
O5 Ho1 O4 . . 54.41(5) ?
O1W Ho1 O4 . . 149.28(5) ?
O10 Ho1 O4 . . 127.60(5) ?
O5 Ho1 O2 . . 122.44(6) ?
O1W Ho1 O2 . . 74.72(6) ?
O10 Ho1 O2 . . 83.89(5) ?
O4 Ho1 O2 . . 117.35(6) ?
O5 Ho1 O7 . . 95.36(6) ?
O1W Ho1 O7 . . 77.82(6) ?
O10 Ho1 O7 . . 117.25(5) ?
O4 Ho1 O7 . . 76.66(6) ?
O2 Ho1 O7 . . 141.40(6) ?
O5 Ho1 O1 . . 75.36(5) ?
O1W Ho1 O1 . . 127.14(6) ?
O10 Ho1 O1 . . 91.10(5) ?
O4 Ho1 O1 . . 72.00(6) ?
O2 Ho1 O1 . . 52.49(5) ?
O7 Ho1 O1 . . 146.74(6) ?
O5 Ho1 N1 . . 130.43(5) ?
O1W Ho1 N1 . . 80.93(5) ?
O10 Ho1 N1 . . 153.96(5) ?
O4 Ho1 N1 . . 76.19(5) ?
O2 Ho1 N1 . . 74.28(5) ?
O7 Ho1 N1 . . 75.05(5) ?
O1 Ho1 N1 . . 86.78(6) ?
O5 Ho1 O8 . . 75.80(5) ?
O1W Ho1 O8 . . 73.53(5) ?
O10 Ho1 O8 . . 65.56(4) ?
O4 Ho1 O8 . . 103.12(5) ?
O2 Ho1 O8 . . 139.03(5) ?
O7 Ho1 O8 . . 52.00(4) ?
O1 Ho1 O8 . . 147.05(5) ?
N1 Ho1 O8 . . 124.48(5) ?
O5 Ho1 C16 . . 27.44(5) ?
O1W Ho1 C16 . . 163.71(6) ?
O10 Ho1 C16 . . 100.44(5) ?
O4 Ho1 C16 . . 27.17(5) ?
O2 Ho1 C16 . . 121.57(6) ?
O7 Ho1 C16 . . 87.84(6) ?
O1 Ho1 C16 . . 69.11(6) ?
N1 Ho1 C16 . . 102.99(6) ?
O8 Ho1 C16 . . 91.60(5) ?
O5 Ho1 C8 . . 100.17(6) ?
O1W Ho1 C8 . . 100.93(6) ?
O10 Ho1 C8 . . 89.48(5) ?
O4 Ho1 C8 . . 93.78(6) ?
O2 Ho1 C8 . . 26.23(6) ?
O7 Ho1 C8 . . 152.11(5) ?
O1 Ho1 C8 . . 26.45(6) ?
N1 Ho1 C8 . . 77.24(6) ?
O8 Ho1 C8 . . 154.94(5) ?
C16 Ho1 C8 . . 95.37(7) ?
O5 Ho1 C24 . . 87.10(6) ?
O1W Ho1 C24 . . 72.16(6) ?
O10 Ho1 C24 . . 91.64(5) ?
O4 Ho1 C24 . . 91.29(6) ?
O2 Ho1 C24 . . 146.84(6) ?
O7 Ho1 C24 . . 25.63(5) ?
O1 Ho1 C24 . . 160.67(6) ?
N1 Ho1 C24 . . 98.87(6) ?
O8 Ho1 C24 . . 26.51(5) ?
C16 Ho1 C24 . . 91.57(6) ?
C8 Ho1 C24 . . 172.65(6) ?
O8 Ho2 O14 . . 128.97(5) ?
O8 Ho2 O2W . . 78.65(5) ?
O14 Ho2 O2W . . 143.15(6) ?
O8 Ho2 O13 . . 75.24(5) ?
O14 Ho2 O13 . . 54.39(5) ?
O2W Ho2 O13 . . 148.14(5) ?
O8 Ho2 O16 . . 80.37(5) ?
O14 Ho2 O16 . . 127.07(5) ?
O2W Ho2 O16 . . 75.48(6) ?
O13 Ho2 O16 . . 117.05(5) ?
O8 Ho2 O17 . . 99.18(5) ?
O14 Ho2 O17 . . 77.29(6) ?
O2W Ho2 O17 . . 127.31(6) ?
O13 Ho2 O17 . . 75.26(5) ?
O16 Ho2 O17 . . 52.69(5) ?
O8 Ho2 O10 . . 66.87(5) ?
O14 Ho2 O10 . . 91.38(5) ?
O2W Ho2 O10 . . 77.13(5) ?
O13 Ho2 O10 . . 76.04(5) ?
O16 Ho2 O10 . . 140.63(5) ?
O17 Ho2 O10 . . 150.53(5) ?
O8 Ho2 O11 . . 115.52(5) ?
O14 Ho2 O11 . . 72.89(5) ?
O2W Ho2 O11 . . 72.74(6) ?
O13 Ho2 O11 . . 102.59(5) ?
O16 Ho2 O11 . . 140.14(5) ?
O17 Ho2 O11 . . 143.72(5) ?
O10 Ho2 O11 . . 51.14(4) ?
O8 Ho2 N3 . . 153.75(5) ?
O14 Ho2 N3 . . 76.13(5) ?
O2W Ho2 N3 . . 83.12(5) ?
O13 Ho2 N3 . . 127.19(5) ?
O16 Ho2 N3 . . 76.86(5) ?
O17 Ho2 N3 . . 77.14(6) ?
O10 Ho2 N3 . . 126.91(5) ?
O11 Ho2 N3 . . 76.05(5) ?
O8 Ho2 C40 . . 102.25(5) ?
O14 Ho2 C40 . . 27.14(5) ?
O2W Ho2 C40 . . 158.35(6) ?
O13 Ho2 C40 . . 27.26(5) ?
O16 Ho2 C40 . . 126.15(6) ?
O17 Ho2 C40 . . 74.19(6) ?
O10 Ho2 C40 . . 83.34(5) ?
O11 Ho2 C40 . . 87.80(6) ?
N3 Ho2 C40 . . 101.66(6) ?
O8 Ho2 C48 . . 91.48(5) ?
O14 Ho2 C48 . . 101.90(6) ?
O2W Ho2 C48 . . 100.89(6) ?
O13 Ho2 C48 . . 97.73(6) ?
O16 Ho2 C48 . . 26.21(6) ?
O17 Ho2 C48 . . 26.61(6) ?
O10 Ho2 C48 . . 158.30(5) ?
O11 Ho2 C48 . . 149.46(5) ?
N3 Ho2 C48 . . 73.52(6) ?
C40 Ho2 C48 . . 100.70(6) ?
O8 Ho2 C32 . . 90.57(5) ?
O14 Ho2 C32 . . 83.95(6) ?
O2W Ho2 C32 . . 70.40(6) ?
O13 Ho2 C32 . . 91.80(6) ?
O16 Ho2 C32 . . 145.79(6) ?
O17 Ho2 C32 . . 161.07(6) ?
O10 Ho2 C32 . . 25.94(5) ?
O11 Ho2 C32 . . 25.50(5) ?
N3 Ho2 C32 . . 100.97(5) ?
C40 Ho2 C32 . . 87.95(6) ?
C48 Ho2 C32 . . 170.46(6) ?
C2 C1 C6 . . 117.8(2) ?
C2 C1 C7 . . 122.2(2) ?
C6 C1 C7 . . 120.0(2) ?
C3 C2 C1 . . 121.1(2) ?
C3 C2 H2A . . 119.4 ?
C1 C2 H2A . . 119.4 ?
C4 C3 C2 . . 120.0(2) ?
C4 C3 H3A . . 120.0 ?
C2 C3 H3A . . 120.0 ?
O3 C4 C5 . . 121.7(2) ?
O3 C4 C3 . . 118.6(2) ?
C5 C4 C3 . . 119.7(2) ?
C6 C5 C4 . . 119.9(2) ?
C6 C5 H5A . . 120.0 ?
C4 C5 H5A . . 120.0 ?
C5 C6 C1 . . 121.4(2) ?
C5 C6 H6A . . 119.3 ?
C1 C6 H6A . . 119.3 ?
C8 C7 C1 . . 111.29(17) ?
C8 C7 H7A . . 109.4 ?
C1 C7 H7A . . 109.4 ?
C8 C7 H7B . . 109.4 ?
C1 C7 H7B . . 109.4 ?
H7A C7 H7B . . 108.0 ?
O1 C8 O2 . . 119.3(2) ?
O1 C8 C7 . . 120.8(2) ?
O2 C8 C7 . . 119.9(2) ?
O1 C8 Ho1 . . 62.62(11) ?
O2 C8 Ho1 . . 57.34(11) ?
C7 C8 Ho1 . . 169.74(14) ?
C10 C9 C14 . . 117.2(2) ?
C10 C9 C15 . . 121.9(2) ?
C14 C9 C15 . . 120.9(2) ?
C9 C10 C11 . . 122.2(2) ?
C9 C10 H10A . . 118.9 ?
C11 C10 H10A . . 118.9 ?
C12 C11 C10 . . 119.2(2) ?
C12 C11 H11A . . 120.4 ?
C10 C11 H11A . . 120.4 ?
O6 C12 C13 . . 117.6(2) ?
O6 C12 C11 . . 122.7(2) ?
C13 C12 C11 . . 119.7(2) ?
C14 C13 C12 . . 120.2(2) ?
C14 C13 H13A . . 119.9 ?
C12 C13 H13A . . 119.9 ?
C13 C14 C9 . . 121.5(2) ?
C13 C14 H14A . . 119.3 ?
C9 C14 H14A . . 119.3 ?
C9 C15 C16 . . 115.55(18) ?
C9 C15 H15A . . 108.4 ?
C16 C15 H15A . . 108.4 ?
C9 C15 H15B . . 108.4 ?
C16 C15 H15B . . 108.4 ?
H15A C15 H15B . . 107.5 ?
O4 C16 O5 . . 120.21(19) ?
O4 C16 C15 . . 119.12(18) ?
O5 C16 C15 . . 120.65(18) ?
O4 C16 Ho1 . . 60.70(11) ?
O5 C16 Ho1 . . 60.21(10) ?
C15 C16 Ho1 . . 170.30(17) ?
C18 C17 C22 . . 117.6(2) ?
C18 C17 C23 . . 120.9(2) ?
C22 C17 C23 . . 121.5(2) ?
C17 C18 C19 . . 121.7(2) ?
C17 C18 H18A . . 119.1 ?
C19 C18 H18A . . 119.1 ?
C20 C19 C18 . . 119.3(2) ?
C20 C19 H19A . . 120.4 ?
C18 C19 H19A . . 120.4 ?
O9 C20 C21 . . 118.1(2) ?
O9 C20 C19 . . 122.1(2) ?
C21 C20 C19 . . 119.8(2) ?
C22 C21 C20 . . 120.0(2) ?
C22 C21 H21A . . 120.0 ?
C20 C21 H21A . . 120.0 ?
C21 C22 C17 . . 121.6(2) ?
C21 C22 H22A . . 119.2 ?
C17 C22 H22A . . 119.2 ?
C17 C23 C24 . . 112.30(19) ?
C17 C23 H23A . . 109.1 ?
C24 C23 H23A . . 109.1 ?
C17 C23 H23B . . 109.1 ?
C24 C23 H23B . . 109.1 ?
H23A C23 H23B . . 107.9 ?
O7 C24 O8 . . 120.20(19) ?
O7 C24 C23 . . 120.08(18) ?
O8 C24 C23 . . 119.71(19) ?
O7 C24 Ho1 . . 57.27(10) ?
O8 C24 Ho1 . . 63.40(10) ?
C23 C24 Ho1 . . 171.67(17) ?
C30 C25 C26 . . 118.2(2) ?
C30 C25 C31 . . 119.9(2) ?
C26 C25 C31 . . 121.9(2) ?
C25 C26 C27 . . 121.0(2) ?
C25 C26 H26A . . 119.5 ?
C27 C26 H26A . . 119.5 ?
C28 C27 C26 . . 119.6(2) ?
C28 C27 H27A . . 120.2 ?
C26 C27 H27A . . 120.2 ?
O12 C28 C27 . . 122.3(2) ?
O12 C28 C29 . . 117.6(2) ?
C27 C28 C29 . . 120.1(2) ?
C30 C29 C28 . . 119.7(2) ?
C30 C29 H29A . . 120.2 ?
C28 C29 H29A . . 120.2 ?
C29 C30 C25 . . 121.3(2) ?
C29 C30 H30A . . 119.3 ?
C25 C30 H30A . . 119.3 ?
C25 C31 C32 . . 114.81(17) ?
C25 C31 H31A . . 108.6 ?
C32 C31 H31A . . 108.6 ?
C25 C31 H31B . . 108.6 ?
C32 C31 H31B . . 108.6 ?
H31A C31 H31B . . 107.5 ?
O11 C32 O10 . . 119.33(18) ?
O11 C32 C31 . . 122.74(17) ?
O10 C32 C31 . . 117.93(17) ?
O11 C32 Ho2 . . 60.80(10) ?
O10 C32 Ho2 . . 59.60(10) ?
C31 C32 Ho2 . . 168.90(16) ?
C38 C33 C34 . . 117.70(19) ?
C38 C33 C39 . . 121.50(19) ?
C34 C33 C39 . . 120.79(19) ?
C35 C34 C33 . . 121.6(2) ?
C35 C34 H34A . . 119.2 ?
C33 C34 H34A . . 119.2 ?
C34 C35 C36 . . 120.0(2) ?
C34 C35 H35A . . 120.0 ?
C36 C35 H35A . . 120.0 ?
O15 C36 C37 . . 122.9(2) ?
O15 C36 C35 . . 117.6(2) ?
C37 C36 C35 . . 119.4(2) ?
C36 C37 C38 . . 120.2(2) ?
C36 C37 H37A . . 119.9 ?
C38 C37 H37A . . 119.9 ?
C37 C38 C33 . . 121.1(2) ?
C37 C38 H38A . . 119.4 ?
C33 C38 H38A . . 119.4 ?
C40 C39 C33 . . 115.48(17) ?
C40 C39 H39A . . 108.4 ?
C33 C39 H39A . . 108.4 ?
C40 C39 H39B . . 108.4 ?
C33 C39 H39B . . 108.4 ?
H39A C39 H39B . . 107.5 ?
O13 C40 O14 . . 119.05(18) ?
O13 C40 C39 . . 122.00(17) ?
O14 C40 C39 . . 118.94(17) ?
O13 C40 Ho2 . . 60.01(10) ?
O14 C40 Ho2 . . 59.05(10) ?
C39 C40 Ho2 . . 176.83(14) ?
C42 C41 C46 . . 117.5(2) ?
C42 C41 C47 . . 122.0(2) ?
C46 C41 C47 . . 120.5(2) ?
C43 C42 C41 . . 121.8(2) ?
C43 C42 H42A . . 119.1 ?
C41 C42 H42A . . 119.1 ?
C44 C43 C42 . . 119.5(2) ?
C44 C43 H43A . . 120.2 ?
C42 C43 H43A . . 120.2 ?
O18 C44 C43 . . 117.4(2) ?
O18 C44 C45 . . 122.7(2) ?
C43 C44 C45 . . 119.9(2) ?
C46 C45 C44 . . 120.0(2) ?
C46 C45 H45A . . 120.0 ?
C44 C45 H45A . . 120.0 ?
C45 C46 C41 . . 121.3(2) ?
C45 C46 H46A . . 119.3 ?
C41 C46 H46A . . 119.3 ?
C48 C47 C41 . . 111.53(18) ?
C48 C47 H47A . . 109.3 ?
C41 C47 H47A . . 109.3 ?
C48 C47 H47B . . 109.3 ?
C41 C47 H47B . . 109.3 ?
H47A C47 H47B . . 108.0 ?
O16 C48 O17 . . 119.2(2) ?
O16 C48 C47 . . 120.2(2) ?
O17 C48 C47 . . 120.6(2) ?
O16 C48 Ho2 . . 58.01(11) ?
O17 C48 Ho2 . . 61.66(11) ?
C47 C48 Ho2 . . 171.92(14) ?
N1 C49 C50 . . 123.2(2) ?
N1 C49 H49A . . 118.4 ?
C50 C49 H49A . . 118.4 ?
C51 C50 C49 . . 119.5(2) ?
C51 C50 H50A . . 120.2 ?
C49 C50 H50A . . 120.2 ?
C50 C51 C52 . . 117.22(19) ?
C50 C51 C56 . . 120.9(2) ?
C52 C51 C56 . . 121.9(2) ?
C53 C52 C51 . . 119.7(2) ?
C53 C52 H52A . . 120.1 ?
C51 C52 H52A . . 120.1 ?
N1 C53 C52 . . 123.5(2) ?
N1 C53 H53A . . 118.3 ?
C52 C53 H53A . . 118.3 ?
N2 C54 C55 . . 124.6(3) ?
N2 C54 H54A . . 117.7 ?
C55 C54 H54A . . 117.7 ?
C56 C55 C54 . . 119.1(3) ?
C56 C55 H55A . . 120.4 ?
C54 C55 H55A . . 120.4 ?
C57 C56 C55 . . 116.6(2) ?
C57 C56 C51 . . 122.3(2) ?
C55 C56 C51 . . 121.1(2) ?
C56 C57 C58 . . 119.3(3) ?
C56 C57 H57A . . 120.3 ?
C58 C57 H57A . . 120.3 ?
N2 C58 C57 . . 124.9(3) ?
N2 C58 H58A . . 117.6 ?
C57 C58 H58A . . 117.6 ?
N3 C59 C60 . . 123.2(2) ?
N3 C59 H59A . . 118.4 ?
C60 C59 H59A . . 118.4 ?
C61 C60 C59 . . 120.3(2) ?
C61 C60 H60A . . 119.9 ?
C59 C60 H60A . . 119.9 ?
C60 C61 C62 . . 116.46(19) ?
C60 C61 C66 . . 120.9(2) ?
C62 C61 C66 . . 122.6(2) ?
C61 C62 C63 . . 120.1(2) ?
C61 C62 H62A . . 120.0 ?
C63 C62 H62A . . 120.0 ?
N3 C63 C62 . . 123.1(2) ?
N3 C63 H63A . . 118.4 ?
C62 C63 H63A . . 118.4 ?
N4 C64 C65 . . 123.8(3) ?
N4 C64 H64A . . 118.1 ?
C65 C64 H64A . . 118.1 ?
C66 C65 C64 . . 119.5(3) ?
C66 C65 H65A . . 120.2 ?
C64 C65 H65A . . 120.2 ?
C67 C66 C65 . . 116.8(2) ?
C67 C66 C61 . . 121.0(2) ?
C65 C66 C61 . . 122.1(2) ?
C68 C67 C66 . . 119.1(3) ?
C68 C67 H67A . . 120.4 ?
C66 C67 H67A . . 120.4 ?
N4 C68 C67 . . 124.5(3) ?
N4 C68 H68A . . 117.8 ?
C67 C68 H68A . . 117.8 ?
C53 N1 C49 . . 116.75(18) ?
C53 N1 Ho1 . . 119.11(14) ?
C49 N1 Ho1 . . 123.92(13) ?
C54 N2 C58 . . 115.4(2) ?
C63 N3 C59 . . 116.68(18) ?
C63 N3 Ho2 . . 121.80(14) ?
C59 N3 Ho2 . . 121.30(14) ?
C68 N4 C64 . . 116.2(2) ?
Ho1 O1W H1WA . . 122(2) ?
Ho1 O1W H1WB . . 135(3) ?
H1WA O1W H1WB . . 102(2) ?
C8 O1 Ho1 . . 90.93(13) ?
C8 O2 Ho1 . . 96.43(13) ?
Ho2 O2W H2WA . . 125(2) ?
Ho2 O2W H2WB . . 134(3) ?
H2WA O2W H2WB . . 101(2) ?
H3WA O3W H3WB . . 103(2) ?
C4 O3 H3B . . 109.5 ?
C16 O4 Ho1 . . 92.12(12) ?
C16 O5 Ho1 . . 92.35(12) ?
C12 O6 H6B . . 109.5 ?
C24 O7 Ho1 . . 97.10(12) ?
C24 O8 Ho2 . . 153.63(13) ?
C24 O8 Ho1 . . 90.09(11) ?
Ho2 O8 Ho1 . . 114.10(5) ?
C20 O9 H9A . . 109.5 ?
C32 O10 Ho1 . . 142.47(13) ?
C32 O10 Ho2 . . 94.46(11) ?
Ho1 O10 Ho2 . . 113.46(5) ?
C32 O11 Ho2 . . 93.71(11) ?
C28 O12 H12A . . 109.5 ?
C40 O13 Ho2 . . 92.73(11) ?
C40 O14 Ho2 . . 93.81(12) ?
C36 O15 H15C . . 109.5 ?
C48 O16 Ho2 . . 95.78(13) ?
C48 O17 Ho2 . . 91.73(13) ?
C44 O18 H18B . . 109.5 ?

loop_
_geom_bond_atom_site_label_1
_geom_bond_atom_site_label_2
_geom_bond_site_symmetry_2
_geom_bond_distance
_geom_bond_publ_flag
Ho1 O5 . 2.3771(14) ?
Ho1 O1W . 2.3772(15) ?
Ho1 O10 . 2.3810(12) ?
Ho1 O4 . 2.3882(15) ?
Ho1 O2 . 2.3952(15) ?
Ho1 O7 . 2.4101(15) ?
Ho1 O1 . 2.5107(16) ?
Ho1 N1 . 2.5264(16) ?
Ho1 O8 . 2.5420(14) ?
Ho1 C16 . 2.737(2) ?
Ho1 C8 . 2.827(2) ?
Ho1 C24 . 2.843(2) ?
Ho2 O8 . 2.3281(13) ?
Ho2 O14 . 2.3695(15) ?
Ho2 O2W . 2.3809(15) ?
Ho2 O13 . 2.3903(14) ?
Ho2 O16 . 2.4062(15) ?
Ho2 O17 . 2.4855(16) ?
Ho2 O10 . 2.5081(14) ?
Ho2 O11 . 2.5359(14) ?
Ho2 N3 . 2.5483(16) ?
Ho2 C40 . 2.757(2) ?
Ho2 C48 . 2.823(2) ?
Ho2 C32 . 2.899(2) ?
C1 C2 . 1.381(3) ?
C1 C6 . 1.384(3) ?
C1 C7 . 1.516(3) ?
C2 C3 . 1.385(3) ?
C2 H2A . 0.9300 ?
C3 C4 . 1.373(3) ?
C3 H3A . 0.9300 ?
C4 O3 . 1.376(3) ?
C4 C5 . 1.376(3) ?
C5 C6 . 1.377(3) ?
C5 H5A . 0.9300 ?
C6 H6A . 0.9300 ?
C7 C8 . 1.507(3) ?
C7 H7A . 0.9700 ?
C7 H7B . 0.9700 ?
C8 O1 . 1.259(3) ?
C8 O2 . 1.257(3) ?
C9 C10 . 1.377(3) ?
C9 C14 . 1.381(3) ?
C9 C15 . 1.501(3) ?
C10 C11 . 1.384(3) ?
C10 H10A . 0.9300 ?
C11 C12 . 1.371(3) ?
C11 H11A . 0.9300 ?
C12 O6 . 1.374(2) ?
C12 C13 . 1.376(3) ?
C13 C14 . 1.372(3) ?
C13 H13A . 0.9300 ?
C14 H14A . 0.9300 ?
C15 C16 . 1.508(3) ?
C15 H15A . 0.9700 ?
C15 H15B . 0.9700 ?
C16 O4 . 1.251(2) ?
C16 O5 . 1.262(2) ?
C17 C18 . 1.386(4) ?
C17 C22 . 1.387(3) ?
C17 C23 . 1.507(3) ?
C18 C19 . 1.389(4) ?
C18 H18A . 0.9300 ?
C19 C20 . 1.387(3) ?
C19 H19A . 0.9300 ?
C20 O9 . 1.371(3) ?
C20 C21 . 1.380(3) ?
C21 C22 . 1.378(3) ?
C21 H21A . 0.9300 ?
C22 H22A . 0.9300 ?
C23 C24 . 1.510(3) ?
C23 H23A . 0.9700 ?
C23 H23B . 0.9700 ?
C24 O7 . 1.239(2) ?
C24 O8 . 1.269(2) ?
C25 C30 . 1.383(3) ?
C25 C26 . 1.385(3) ?
C25 C31 . 1.508(3) ?
C26 C27 . 1.391(3) ?
C26 H26A . 0.9300 ?
C27 C28 . 1.375(3) ?
C27 H27A . 0.9300 ?
C28 O12 . 1.377(2) ?
C28 C29 . 1.383(3) ?
C29 C30 . 1.381(3) ?
C29 H29A . 0.9300 ?
C30 H30A . 0.9300 ?
C31 C32 . 1.507(3) ?
C31 H31A . 0.9700 ?
C31 H31B . 0.9700 ?
C32 O11 . 1.251(2) ?
C32 O10 . 1.272(2) ?
C33 C38 . 1.382(3) ?
C33 C34 . 1.389(3) ?
C33 C39 . 1.506(3) ?
C34 C35 . 1.375(3) ?
C34 H34A . 0.9300 ?
C35 C36 . 1.379(3) ?
C35 H35A . 0.9300 ?
C36 O15 . 1.364(2) ?
C36 C37 . 1.378(3) ?
C37 C38 . 1.384(3) ?
C37 H37A . 0.9300 ?
C38 H38A . 0.9300 ?
C39 C40 . 1.504(3) ?
C39 H39A . 0.9700 ?
C39 H39B . 0.9700 ?
C40 O13 . 1.264(2) ?
C40 O14 . 1.260(2) ?
C41 C42 . 1.390(3) ?
C41 C46 . 1.387(3) ?
C41 C47 . 1.515(3) ?
C42 C43 . 1.380(3) ?
C42 H42A . 0.9300 ?
C43 C44 . 1.379(3) ?
C43 H43A . 0.9300 ?
C44 O18 . 1.370(3) ?
C44 C45 . 1.378(4) ?
C45 C46 . 1.382(3) ?
C45 H45A . 0.9300 ?
C46 H46A . 0.9300 ?
C47 C48 . 1.512(3) ?
C47 H47A . 0.9700 ?
C47 H47B . 0.9700 ?
C48 O16 . 1.253(3) ?
C48 O17 . 1.265(3) ?
C49 N1 . 1.337(3) ?
C49 C50 . 1.386(3) ?
C49 H49A . 0.9300 ?
C50 C51 . 1.383(3) ?
C50 H50A . 0.9300 ?
C51 C52 . 1.381(3) ?
C51 C56 . 1.486(3) ?
C52 C53 . 1.379(3) ?
C52 H52A . 0.9300 ?
C53 N1 . 1.335(3) ?
C53 H53A . 0.9300 ?
C54 N2 . 1.321(4) ?
C54 C55 . 1.381(4) ?
C54 H54A . 0.9300 ?
C55 C56 . 1.382(4) ?
C55 H55A . 0.9300 ?
C56 C57 . 1.378(4) ?
C57 C58 . 1.377(4) ?
C57 H57A . 0.9300 ?
C58 N2 . 1.315(4) ?
C58 H58A . 0.9300 ?
C59 N3 . 1.331(3) ?
C59 C60 . 1.386(3) ?
C59 H59A . 0.9300 ?
C60 C61 . 1.379(3) ?
C60 H60A . 0.9300 ?
C61 C62 . 1.381(3) ?
C61 C66 . 1.488(3) ?
C62 C63 . 1.388(3) ?
C62 H62A . 0.9300 ?
C63 N3 . 1.338(3) ?
C63 H63A . 0.9300 ?
C64 N4 . 1.325(4) ?
C64 C65 . 1.386(3) ?
C64 H64A . 0.9300 ?
C65 C66 . 1.385(4) ?
C65 H65A . 0.9300 ?
C66 C67 . 1.387(4) ?
C67 C68 . 1.379(3) ?
C67 H67A . 0.9300 ?
C68 N4 . 1.327(4) ?
C68 H68A . 0.9300 ?
O1W H1WA . 0.84(4) ?
O1W H1WB . 0.831(17) ?
O2W H2WA . 0.84(4) ?
O2W H2WB . 0.831(17) ?
O3W H3WA . 0.837(18) ?
O3W H3WB . 0.83(4) ?
O3 H3B . 0.8200 ?
O6 H6B . 0.8200 ?
O9 H9A . 0.8200 ?
O12 H12A . 0.8200 ?
O15 H15C . 0.8200 ?
O18 H18B . 0.8200 ?

loop_
_geom_hbond_atom_site_label_D
_geom_hbond_atom_site_label_H
_geom_hbond_atom_site_label_A
_geom_hbond_site_symmetry_A
_geom_hbond_distance_DH
_geom_hbond_distance_HA
_geom_hbond_distance_DA
_geom_hbond_angle_DHA
O6 H6B O3W 1_545 0.82 1.86 2.646(3) 160
O9 H9A O17 2_565 0.82 1.86 2.676(2) 173
O12 H12A O11 2_556 0.82 1.94 2.748(2) 168
O15 H15C O6 1_465 0.82 1.90 2.714(2) 174
O18 H18B O9 1_545 0.82 1.95 2.769(3) 174
O1W H1WA O13 . 0.84(4) 1.95(2) 2.736(2) 156(3)
O1W H1WB N4 1_565 0.831(17) 1.965(18) 2.781(3) 167(4)
O2W H2WA O5 . 0.84(4) 1.97(2) 2.735(2) 150(3)
O3W H3WA O1 2_666 0.837(18) 1.945(18) 2.780(2) 176(4)
O2W H2WB N2 1_545 0.831(17) 2.022(19) 2.835(3) 166(4)
O3 H3B O12 1_565 0.82 2.05 2.735(3) 141
O3W H3WB O3 . 0.83(4) 2.00(4) 2.803(3) 164(4)

loop_
_geom_torsion_atom_site_label_1
_geom_torsion_atom_site_label_2
_geom_torsion_atom_site_label_3
_geom_torsion_atom_site_label_4
_geom_torsion_site_symmetry_1
_geom_torsion_site_symmetry_2
_geom_torsion_site_symmetry_3
_geom_torsion_site_symmetry_4
_geom_torsion
_geom_torsion_publ_flag
C6 C1 C2 C3 . . . . -1.4(4) ?
C7 C1 C2 C3 . . . . -179.2(2) ?
C1 C2 C3 C4 . . . . 0.6(4) ?
C2 C3 C4 O3 . . . . -179.2(2) ?
C2 C3 C4 C5 . . . . 1.0(4) ?
O3 C4 C5 C6 . . . . 178.3(2) ?
C3 C4 C5 C6 . . . . -1.9(4) ?
C4 C5 C6 C1 . . . . 1.2(4) ?
C2 C1 C6 C5 . . . . 0.5(4) ?
C7 C1 C6 C5 . . . . 178.4(2) ?
C2 C1 C7 C8 . . . . -48.5(3) ?
C6 C1 C7 C8 . . . . 133.7(2) ?
C1 C7 C8 O1 . . . . 97.2(2) ?
C1 C7 C8 O2 . . . . -80.7(3) ?
C1 C7 C8 Ho1 . . . . -9.5(11) ?
O5 Ho1 C8 O1 . . . . 20.37(13) ?
O1W Ho1 C8 O1 . . . . 172.98(12) ?
O10 Ho1 C8 O1 . . . . 93.53(12) ?
O4 Ho1 C8 O1 . . . . -34.12(12) ?
O2 Ho1 C8 O1 . . . . 170.7(2) ?
O7 Ho1 C8 O1 . . . . -102.44(17) ?
N1 Ho1 C8 O1 . . . . -109.04(13) ?
O8 Ho1 C8 O1 . . . . 98.58(17) ?
C16 Ho1 C8 O1 . . . . -6.91(13) ?
O5 Ho1 C8 O2 . . . . -150.31(12) ?
O1W Ho1 C8 O2 . . . . 2.30(12) ?
O10 Ho1 C8 O2 . . . . -77.15(12) ?
O4 Ho1 C8 O2 . . . . 155.20(12) ?
O7 Ho1 C8 O2 . . . . 86.88(17) ?
O1 Ho1 C8 O2 . . . . -170.7(2) ?
N1 Ho1 C8 O2 . . . . 80.27(12) ?
O8 Ho1 C8 O2 . . . . -72.11(18) ?
C16 Ho1 C8 O2 . . . . -177.59(12) ?
O5 Ho1 C8 C7 . . . . 132.4(9) ?
O1W Ho1 C8 C7 . . . . -75.0(10) ?
O10 Ho1 C8 C7 . . . . -154.4(10) ?
O4 Ho1 C8 C7 . . . . 77.9(10) ?
O2 Ho1 C8 C7 . . . . -77.3(9) ?
O7 Ho1 C8 C7 . . . . 9.6(10) ?
O1 Ho1 C8 C7 . . . . 112.0(10) ?
N1 Ho1 C8 C7 . . . . 3.0(9) ?
O8 Ho1 C8 C7 . . . . -149.4(9) ?
C16 Ho1 C8 C7 . . . . 105.1(9) ?
C14 C9 C10 C11 . . . . 1.5(4) ?
C15 C9 C10 C11 . . . . -178.9(2) ?
C9 C10 C11 C12 . . . . -0.6(4) ?
C10 C11 C12 O6 . . . . 179.3(2) ?
C10 C11 C12 C13 . . . . -0.4(4) ?
O6 C12 C13 C14 . . . . -179.1(2) ?
C11 C12 C13 C14 . . . . 0.5(4) ?
C12 C13 C14 C9 . . . . 0.4(4) ?
C10 C9 C14 C13 . . . . -1.4(4) ?
C15 C9 C14 C13 . . . . 179.1(2) ?
C10 C9 C15 C16 . . . . -97.3(3) ?
C14 C9 C15 C16 . . . . 82.2(3) ?
C9 C15 C16 O4 . . . . 172.8(2) ?
C9 C15 C16 O5 . . . . -5.7(4) ?
O5 Ho1 C16 O4 . . . . 170.4(2) ?
O1W Ho1 C16 O4 . . . . 92.6(2) ?
O10 Ho1 C16 O4 . . . . -178.27(13) ?
O2 Ho1 C16 O4 . . . . -89.07(14) ?
O7 Ho1 C16 O4 . . . . 64.41(14) ?
O1 Ho1 C16 O4 . . . . -91.10(14) ?
N1 Ho1 C16 O4 . . . . -9.71(15) ?
O8 Ho1 C16 O4 . . . . 116.29(14) ?
C8 Ho1 C16 O4 . . . . -87.82(14) ?
C24 Ho1 C16 O4 . . . . 89.77(14) ?
O1W Ho1 C16 O5 . . . . -77.8(2) ?
O10 Ho1 C16 O5 . . . . 11.32(13) ?
O4 Ho1 C16 O5 . . . . -170.4(2) ?
O2 Ho1 C16 O5 . . . . 100.52(13) ?
O7 Ho1 C16 O5 . . . . -106.00(13) ?
O1 Ho1 C16 O5 . . . . 98.49(13) ?
N1 Ho1 C16 O5 . . . . 179.88(12) ?
O8 Ho1 C16 O5 . . . . -54.12(13) ?
C8 Ho1 C16 O5 . . . . 101.78(13) ?
C24 Ho1 C16 O5 . . . . -80.64(13) ?
C22 C17 C18 C19 . . . . 0.9(3) ?
C23 C17 C18 C19 . . . . 179.5(2) ?
C17 C18 C19 C20 . . . . -0.3(3) ?
C18 C19 C20 O9 . . . . -179.8(2) ?
C18 C19 C20 C21 . . . . -0.5(3) ?
O9 C20 C21 C22 . . . . -180.0(2) ?
C19 C20 C21 C22 . . . . 0.7(3) ?
C20 C21 C22 C17 . . . . 0.0(4) ?
C18 C17 C22 C21 . . . . -0.7(3) ?
C23 C17 C22 C21 . . . . -179.3(2) ?
C18 C17 C23 C24 . . . . -79.4(3) ?
C22 C17 C23 C24 . . . . 99.1(3) ?
C17 C23 C24 O7 . . . . -46.0(3) ?
C17 C23 C24 O8 . . . . 132.9(2) ?
O5 Ho1 C24 O7 . . . . -108.77(14) ?
O1W Ho1 C24 O7 . . . . 99.14(14) ?
O10 Ho1 C24 O7 . . . . 177.81(14) ?
O4 Ho1 C24 O7 . . . . -54.51(14) ?
O2 Ho1 C24 O7 . . . . 96.49(16) ?
O1 Ho1 C24 O7 . . . . -84.1(2) ?
N1 Ho1 C24 O7 . . . . 21.72(15) ?
O8 Ho1 C24 O7 . . . . -172.1(2) ?
C16 Ho1 C24 O7 . . . . -81.69(14) ?
O5 Ho1 C24 O8 . . . . 63.34(12) ?
O1W Ho1 C24 O8 . . . . -88.75(12) ?
O10 Ho1 C24 O8 . . . . -10.07(12) ?
O4 Ho1 C24 O8 . . . . 117.61(12) ?
O2 Ho1 C24 O8 . . . . -91.39(14) ?
O7 Ho1 C24 O8 . . . . 172.1(2) ?
O1 Ho1 C24 O8 . . . . 88.0(2) ?
N1 Ho1 C24 O8 . . . . -166.16(11) ?
C16 Ho1 C24 O8 . . . . 90.43(12) ?
C30 C25 C26 C27 . . . . -0.6(3) ?
C31 C25 C26 C27 . . . . 178.0(2) ?
C25 C26 C27 C28 . . . . -0.5(3) ?
C26 C27 C28 O12 . . . . -179.2(2) ?
C26 C27 C28 C29 . . . . 1.1(3) ?
O12 C28 C29 C30 . . . . 179.6(2) ?
C27 C28 C29 C30 . . . . -0.7(3) ?
C28 C29 C30 C25 . . . . -0.4(4) ?
C26 C25 C30 C29 . . . . 1.1(3) ?
C31 C25 C30 C29 . . . . -177.6(2) ?
C30 C25 C31 C32 . . . . 75.6(3) ?
C26 C25 C31 C32 . . . . -103.0(3) ?
C25 C31 C32 O11 . . . . 11.8(3) ?
C25 C31 C32 O10 . . . . -167.7(2) ?
C25 C31 C32 Ho2 . . . . -93.5(7) ?
O8 Ho2 C32 O11 . . . . -168.58(13) ?
O14 Ho2 C32 O11 . . . . 62.27(12) ?
O2W Ho2 C32 O11 . . . . -90.84(13) ?
O13 Ho2 C32 O11 . . . . 116.17(13) ?
O16 Ho2 C32 O11 . . . . -95.02(14) ?
O17 Ho2 C32 O11 . . . . 70.0(2) ?
O10 Ho2 C32 O11 . . . . 168.1(2) ?
N3 Ho2 C32 O11 . . . . -12.30(13) ?
C40 Ho2 C32 O11 . . . . 89.18(13) ?
O8 Ho2 C32 O10 . . . . 23.30(12) ?
O14 Ho2 C32 O10 . . . . -105.86(12) ?
O2W Ho2 C32 O10 . . . . 101.03(12) ?
O13 Ho2 C32 O10 . . . . -51.95(12) ?
O16 Ho2 C32 O10 . . . . 96.86(14) ?
O17 Ho2 C32 O10 . . . . -98.09(19) ?
O11 Ho2 C32 O10 . . . . -168.1(2) ?
N3 Ho2 C32 O10 . . . . 179.58(11) ?
C40 Ho2 C32 O10 . . . . -78.94(12) ?
O8 Ho2 C32 C31 . . . . -56.9(7) ?
O14 Ho2 C32 C31 . . . . 173.9(7) ?
O2W Ho2 C32 C31 . . . . 20.8(7) ?
O13 Ho2 C32 C31 . . . . -132.2(7) ?
O16 Ho2 C32 C31 . . . . 16.6(8) ?
O17 Ho2 C32 C31 . . . . -178.3(6) ?
O10 Ho2 C32 C31 . . . . -80.2(7) ?
O11 Ho2 C32 C31 . . . . 111.7(7) ?
N3 Ho2 C32 C31 . . . . 99.4(7) ?
C40 Ho2 C32 C31 . . . . -159.2(7) ?
C38 C33 C34 C35 . . . . -1.0(3) ?
C39 C33 C34 C35 . . . . 178.8(2) ?
C33 C34 C35 C36 . . . . 1.0(4) ?
C34 C35 C36 O15 . . . . 179.6(2) ?
C34 C35 C36 C37 . . . . -0.5(4) ?
O15 C36 C37 C38 . . . . -180.0(2) ?
C35 C36 C37 C38 . . . . 0.2(4) ?
C36 C37 C38 C33 . . . . -0.2(4) ?
C34 C33 C38 C37 . . . . 0.6(3) ?
C39 C33 C38 C37 . . . . -179.1(2) ?
C38 C33 C39 C40 . . . . -114.5(2) ?
C34 C33 C39 C40 . . . . 65.8(3) ?
C33 C39 C40 O13 . . . . -8.7(3) ?
C33 C39 C40 O14 . . . . 172.78(19) ?
O8 Ho2 C40 O13 . . . . 7.79(13) ?
O14 Ho2 C40 O13 . . . . 178.6(2) ?
O2W Ho2 C40 O13 . . . . 97.85(18) ?
O16 Ho2 C40 O13 . . . . -79.15(13) ?
O17 Ho2 C40 O13 . . . . -88.42(12) ?
O10 Ho2 C40 O13 . . . . 72.32(12) ?
O11 Ho2 C40 O13 . . . . 123.44(12) ?
N3 Ho2 C40 O13 . . . . -161.29(12) ?
C48 Ho2 C40 O13 . . . . -86.11(12) ?
C32 Ho2 C40 O13 . . . . 97.93(12) ?
O8 Ho2 C40 O14 . . . . -170.86(12) ?
O2W Ho2 C40 O14 . . . . -80.79(19) ?
O13 Ho2 C40 O14 . . . . -178.6(2) ?
O16 Ho2 C40 O14 . . . . 102.21(13) ?
O17 Ho2 C40 O14 . . . . 92.93(13) ?
O10 Ho2 C40 O14 . . . . -106.32(13) ?
O11 Ho2 C40 O14 . . . . -55.20(13) ?
N3 Ho2 C40 O14 . . . . 20.06(13) ?
C48 Ho2 C40 O14 . . . . 95.25(13) ?
C32 Ho2 C40 O14 . . . . -80.72(13) ?
C46 C41 C42 C43 . . . . -0.5(3) ?
C47 C41 C42 C43 . . . . 177.6(2) ?
C41 C42 C43 C44 . . . . -1.0(4) ?
C42 C43 C44 O18 . . . . -178.6(2) ?
C42 C43 C44 C45 . . . . 1.6(4) ?
O18 C44 C45 C46 . . . . 179.5(2) ?
C43 C44 C45 C46 . . . . -0.7(4) ?
C44 C45 C46 C41 . . . . -0.8(4) ?
C42 C41 C46 C45 . . . . 1.4(3) ?
C47 C41 C46 C45 . . . . -176.7(2) ?
C42 C41 C47 C48 . . . . -70.4(3) ?
C46 C41 C47 C48 . . . . 107.7(3) ?
C41 C47 C48 O16 . . . . 58.5(3) ?
C41 C47 C48 O17 . . . . -120.1(2) ?
O8 Ho2 C48 O16 . . . . 64.45(12) ?
O14 Ho2 C48 O16 . . . . -165.14(11) ?
O2W Ho2 C48 O16 . . . . -14.28(13) ?
O13 Ho2 C48 O16 . . . . 139.75(12) ?
O17 Ho2 C48 O16 . . . . 172.2(2) ?
O10 Ho2 C48 O16 . . . . 68.2(2) ?
O11 Ho2 C48 O16 . . . . -88.70(16) ?
N3 Ho2 C48 O16 . . . . -93.67(12) ?
C40 Ho2 C48 O16 . . . . 167.21(12) ?
O8 Ho2 C48 O17 . . . . -107.74(13) ?
O14 Ho2 C48 O17 . . . . 22.68(13) ?
O2W Ho2 C48 O17 . . . . 173.54(12) ?
O13 Ho2 C48 O17 . . . . -32.44(13) ?
O16 Ho2 C48 O17 . . . . -172.2(2) ?
O10 Ho2 C48 O17 . . . . -103.94(18) ?
O11 Ho2 C48 O17 . . . . 99.12(16) ?
N3 Ho2 C48 O17 . . . . 94.14(13) ?
C40 Ho2 C48 O17 . . . . -4.98(13) ?
N1 C49 C50 C51 . . . . 0.3(3) ?
C49 C50 C51 C52 . . . . -2.1(3) ?
C49 C50 C51 C56 . . . . 175.9(2) ?
C50 C51 C52 C53 . . . . 1.8(3) ?
C56 C51 C52 C53 . . . . -176.2(2) ?
C51 C52 C53 N1 . . . . 0.4(4) ?
N2 C54 C55 C56 . . . . -0.9(5) ?
C54 C55 C56 C57 . . . . -1.3(4) ?
C54 C55 C56 C51 . . . . 175.9(3) ?
C50 C51 C56 C57 . . . . 27.4(4) ?
C52 C51 C56 C57 . . . . -154.7(3) ?
C50 C51 C56 C55 . . . . -149.7(3) ?
C52 C51 C56 C55 . . . . 28.2(4) ?
C55 C56 C57 C58 . . . . 2.2(4) ?
C51 C56 C57 C58 . . . . -175.1(3) ?
C56 C57 C58 N2 . . . . -1.0(5) ?
N3 C59 C60 C61 . . . . -1.4(4) ?
C59 C60 C61 C62 . . . . 3.9(3) ?
C59 C60 C61 C66 . . . . -173.4(2) ?
C60 C61 C62 C63 . . . . -2.8(3) ?
C66 C61 C62 C63 . . . . 174.4(2) ?
C61 C62 C63 N3 . . . . -0.8(4) ?
N4 C64 C65 C66 . . . . 1.4(5) ?
C64 C65 C66 C67 . . . . -1.9(4) ?
C64 C65 C66 C61 . . . . 174.4(2) ?
C60 C61 C66 C67 . . . . 159.2(2) ?
C62 C61 C66 C67 . . . . -17.9(3) ?
C60 C61 C66 C65 . . . . -16.9(3) ?
C62 C61 C66 C65 . . . . 166.0(2) ?
C65 C66 C67 C68 . . . . 0.6(4) ?
C61 C66 C67 C68 . . . . -175.8(2) ?
C66 C67 C68 N4 . . . . 1.4(5) ?
C52 C53 N1 C49 . . . . -2.2(3) ?
C52 C53 N1 Ho1 . . . . 172.73(19) ?
C50 C49 N1 C53 . . . . 1.9(3) ?
C50 C49 N1 Ho1 . . . . -172.80(17) ?
O5 Ho1 N1 C53 . . . . 41.12(19) ?
O1W Ho1 N1 C53 . . . . -122.84(17) ?
O10 Ho1 N1 C53 . . . . -165.32(14) ?
O4 Ho1 N1 C53 . . . . 36.50(16) ?
O2 Ho1 N1 C53 . . . . 160.60(17) ?
O7 Ho1 N1 C53 . . . . -43.12(16) ?
O1 Ho1 N1 C53 . . . . 108.75(17) ?
O8 Ho1 N1 C53 . . . . -60.09(18) ?
C16 Ho1 N1 C53 . . . . 41.04(17) ?
C8 Ho1 N1 C53 . . . . 133.69(17) ?
C24 Ho1 N1 C53 . . . . -52.65(17) ?
O5 Ho1 N1 C49 . . . . -144.34(16) ?
O1W Ho1 N1 C49 . . . . 51.71(17) ?
O10 Ho1 N1 C49 . . . . 9.2(2) ?
O4 Ho1 N1 C49 . . . . -148.96(18) ?
O2 Ho1 N1 C49 . . . . -24.86(16) ?
O7 Ho1 N1 C49 . . . . 131.43(17) ?
O1 Ho1 N1 C49 . . . . -76.71(17) ?
O8 Ho1 N1 C49 . . . . 114.45(16) ?
C16 Ho1 N1 C49 . . . . -144.41(17) ?
C8 Ho1 N1 C49 . . . . -51.77(17) ?
C24 Ho1 N1 C49 . . . . 121.89(17) ?
C55 C54 N2 C58 . . . . 2.1(5) ?
C57 C58 N2 C54 . . . . -1.2(5) ?
C62 C63 N3 C59 . . . . 3.4(3) ?
C62 C63 N3 Ho2 . . . . -171.33(17) ?
C60 C59 N3 C63 . . . . -2.3(3) ?
C60 C59 N3 Ho2 . . . . 172.46(17) ?
O8 Ho2 N3 C63 . . . . 174.44(14) ?
O14 Ho2 N3 C63 . . . . -21.03(16) ?
O2W Ho2 N3 C63 . . . . 128.30(17) ?
O13 Ho2 N3 C63 . . . . -40.93(18) ?
O16 Ho2 N3 C63 . . . . -155.07(17) ?
O17 Ho2 N3 C63 . . . . -100.88(17) ?
O10 Ho2 N3 C63 . . . . 60.09(18) ?
O11 Ho2 N3 C63 . . . . 54.44(16) ?
C40 Ho2 N3 C63 . . . . -30.30(17) ?
C48 Ho2 N3 C63 . . . . -128.16(17) ?
C32 Ho2 N3 C63 . . . . 59.86(17) ?
O8 Ho2 N3 C59 . . . . 0.0(2) ?
O14 Ho2 N3 C59 . . . . 164.50(17) ?
O2W Ho2 N3 C59 . . . . -46.18(16) ?
O13 Ho2 N3 C59 . . . . 144.59(15) ?
O16 Ho2 N3 C59 . . . . 30.45(16) ?
O17 Ho2 N3 C59 . . . . 84.64(16) ?
O10 Ho2 N3 C59 . . . . -114.39(16) ?
O11 Ho2 N3 C59 . . . . -120.04(17) ?
C40 Ho2 N3 C59 . . . . 155.22(16) ?
C48 Ho2 N3 C59 . . . . 57.36(16) ?
C32 Ho2 N3 C59 . . . . -114.62(16) ?
C67 C68 N4 C64 . . . . -2.0(4) ?
C65 C64 N4 C68 . . . . 0.5(4) ?
O2 C8 O1 Ho1 . . . . 8.99(19) ?
C7 C8 O1 Ho1 . . . . -168.92(17) ?
O5 Ho1 O1 C8 . . . . -159.26(13) ?
O1W Ho1 O1 C8 . . . . -8.65(15) ?
O10 Ho1 O1 C8 . . . . -86.61(12) ?
O4 Ho1 O1 C8 . . . . 143.95(13) ?
O2 Ho1 O1 C8 . . . . -5.18(11) ?
O7 Ho1 O1 C8 . . . . 123.59(13) ?
N1 Ho1 O1 C8 . . . . 67.42(12) ?
O8 Ho1 O1 C8 . . . . -129.63(12) ?
C16 Ho1 O1 C8 . . . . 172.64(14) ?
C24 Ho1 O1 C8 . . . . 175.26(15) ?
O1 C8 O2 Ho1 . . . . -9.5(2) ?
C7 C8 O2 Ho1 . . . . 168.44(16) ?
O5 Ho1 O2 C8 . . . . 35.29(13) ?
O1W Ho1 O2 C8 . . . . -177.66(13) ?
O10 Ho1 O2 C8 . . . . 101.33(12) ?
O4 Ho1 O2 C8 . . . . -28.12(13) ?
O7 Ho1 O2 C8 . . . . -131.51(12) ?
O1 Ho1 O2 C8 . . . . 5.21(11) ?
N1 Ho1 O2 C8 . . . . -92.99(12) ?
O8 Ho1 O2 C8 . . . . 142.06(11) ?
C16 Ho1 O2 C8 . . . . 2.82(14) ?
C24 Ho1 O2 C8 . . . . -175.05(11) ?
O5 C16 O4 Ho1 . . . . 9.6(2) ?
C15 C16 O4 Ho1 . . . . -168.9(2) ?
O5 Ho1 O4 C16 . . . . -5.42(12) ?
O1W Ho1 O4 C16 . . . . -146.73(13) ?
O10 Ho1 O4 C16 . . . . 2.14(16) ?
O2 Ho1 O4 C16 . . . . 106.44(14) ?
O7 Ho1 O4 C16 . . . . -112.14(14) ?
O1 Ho1 O4 C16 . . . . 79.16(14) ?
N1 Ho1 O4 C16 . . . . 170.26(15) ?
O8 Ho1 O4 C16 . . . . -66.96(14) ?
C8 Ho1 O4 C16 . . . . 94.39(14) ?
C24 Ho1 O4 C16 . . . . -90.93(14) ?
O4 C16 O5 Ho1 . . . . -9.7(2) ?
C15 C16 O5 Ho1 . . . . 168.8(2) ?
O1W Ho1 O5 C16 . . . . 151.00(13) ?
O10 Ho1 O5 C16 . . . . -168.39(14) ?
O4 Ho1 O5 C16 . . . . 5.37(12) ?
O2 Ho1 O5 C16 . . . . -97.02(13) ?
O7 Ho1 O5 C16 . . . . 74.75(13) ?
O1 Ho1 O5 C16 . . . . -72.76(13) ?
N1 Ho1 O5 C16 . . . . -0.15(16) ?
O8 Ho1 O5 C16 . . . . 123.33(13) ?
C8 Ho1 O5 C16 . . . . -81.99(13) ?
C24 Ho1 O5 C16 . . . . 99.04(13) ?
O8 C24 O7 Ho1 . . . . -8.2(2) ?
C23 C24 O7 Ho1 . . . . 170.7(2) ?
O5 Ho1 O7 C24 . . . . 71.76(14) ?
O1W Ho1 O7 C24 . . . . -74.04(14) ?
O10 Ho1 O7 C24 . . . . -2.46(16) ?
O4 Ho1 O7 C24 . . . . 123.22(15) ?
O2 Ho1 O7 C24 . . . . -119.41(14) ?
O1 Ho1 O7 C24 . . . . 143.10(13) ?
N1 Ho1 O7 C24 . . . . -157.77(15) ?
O8 Ho1 O7 C24 . . . . 4.45(12) ?
C16 Ho1 O7 C24 . . . . 98.18(14) ?
C8 Ho1 O7 C24 . . . . -164.43(14) ?
O7 C24 O8 Ho2 . . . . 165.0(2) ?
C23 C24 O8 Ho2 . . . . -13.9(4) ?
Ho1 C24 O8 Ho2 . . . . 157.3(3) ?
O7 C24 O8 Ho1 . . . . 7.7(2) ?
C23 C24 O8 Ho1 . . . . -171.2(2) ?
O14 Ho2 O8 C24 . . . . -82.9(3) ?
O2W Ho2 O8 C24 . . . . 124.5(3) ?
O13 Ho2 O8 C24 . . . . -73.9(3) ?
O16 Ho2 O8 C24 . . . . 47.6(3) ?
O17 Ho2 O8 C24 . . . . -1.9(3) ?
O10 Ho2 O8 C24 . . . . -154.8(3) ?
O11 Ho2 O8 C24 . . . . -171.0(3) ?
N3 Ho2 O8 C24 . . . . 77.6(3) ?
C40 Ho2 O8 C24 . . . . -77.6(3) ?
C48 Ho2 O8 C24 . . . . 23.7(3) ?
C32 Ho2 O8 C24 . . . . -165.6(3) ?
O14 Ho2 O8 Ho1 . . . . 72.06(8) ?
O2W Ho2 O8 Ho1 . . . . -80.49(7) ?
O13 Ho2 O8 Ho1 . . . . 81.09(6) ?
O16 Ho2 O8 Ho1 . . . . -157.47(7) ?
O17 Ho2 O8 Ho1 . . . . 153.08(6) ?
O10 Ho2 O8 Ho1 . . . . 0.22(5) ?
O11 Ho2 O8 Ho1 . . . . -16.04(8) ?
N3 Ho2 O8 Ho1 . . . . -127.40(10) ?
C40 Ho2 O8 Ho1 . . . . 77.41(7) ?
C48 Ho2 O8 Ho1 . . . . 178.69(7) ?
C32 Ho2 O8 Ho1 . . . . -10.62(6) ?
O5 Ho1 O8 C24 . . . . -112.97(13) ?
O1W Ho1 O8 C24 . . . . 82.92(13) ?
O10 Ho1 O8 C24 . . . . 168.94(13) ?
O4 Ho1 O8 C24 . . . . -65.46(13) ?
O2 Ho1 O8 C24 . . . . 123.49(13) ?
O7 Ho1 O8 C24 . . . . -4.32(12) ?
O1 Ho1 O8 C24 . . . . -142.53(13) ?
N1 Ho1 O8 C24 . . . . 16.66(14) ?
C16 Ho1 O8 C24 . . . . -90.32(13) ?
C8 Ho1 O8 C24 . . . . 163.39(15) ?
O5 Ho1 O8 Ho2 . . . . 77.86(6) ?
O1W Ho1 O8 Ho2 . . . . -86.25(7) ?
O10 Ho1 O8 Ho2 . . . . -0.23(5) ?
O4 Ho1 O8 Ho2 . . . . 125.37(6) ?
O2 Ho1 O8 Ho2 . . . . -45.68(10) ?
O7 Ho1 O8 Ho2 . . . . -173.49(9) ?
O1 Ho1 O8 Ho2 . . . . 48.30(12) ?
N1 Ho1 O8 Ho2 . . . . -152.51(6) ?
C16 Ho1 O8 Ho2 . . . . 100.51(7) ?
C8 Ho1 O8 Ho2 . . . . -5.78(16) ?
C24 Ho1 O8 Ho2 . . . . -169.17(15) ?
O11 C32 O10 Ho1 . . . . -151.11(16) ?
C31 C32 O10 Ho1 . . . . 28.4(3) ?
Ho2 C32 O10 Ho1 . . . . -139.2(2) ?
O11 C32 O10 Ho2 . . . . -11.9(2) ?
C31 C32 O10 Ho2 . . . . 167.60(18) ?
O5 Ho1 O10 C32 . . . . 53.4(2) ?
O1W Ho1 O10 C32 . . . . -148.6(2) ?
O4 Ho1 O10 C32 . . . . 47.0(2) ?
O2 Ho1 O10 C32 . . . . -73.0(2) ?
O7 Ho1 O10 C32 . . . . 141.0(2) ?
O1 Ho1 O10 C32 . . . . -21.0(2) ?
N1 Ho1 O10 C32 . . . . -105.9(2) ?
O8 Ho1 O10 C32 . . . . 135.0(2) ?
C16 Ho1 O10 C32 . . . . 48.0(2) ?
C8 Ho1 O10 C32 . . . . -47.4(2) ?
C24 Ho1 O10 C32 . . . . 139.9(2) ?
O5 Ho1 O10 Ho2 . . . . -81.36(6) ?
O1W Ho1 O10 Ho2 . . . . 76.67(6) ?
O4 Ho1 O10 Ho2 . . . . -87.76(8) ?
O2 Ho1 O10 Ho2 . . . . 152.19(6) ?
O7 Ho1 O10 Ho2 . . . . 6.19(8) ?
O1 Ho1 O10 Ho2 . . . . -155.73(6) ?
N1 Ho1 O10 Ho2 . . . . 119.34(11) ?
O8 Ho1 O10 Ho2 . . . . 0.22(4) ?
C16 Ho1 O10 Ho2 . . . . -86.77(7) ?
C8 Ho1 O10 Ho2 . . . . 177.87(7) ?
C24 Ho1 O10 Ho2 . . . . 5.13(7) ?
O8 Ho2 O10 C32 . . . . -154.53(13) ?
O14 Ho2 O10 C32 . . . . 73.11(12) ?
O2W Ho2 O10 C32 . . . . -71.53(12) ?
O13 Ho2 O10 C32 . . . . 125.80(12) ?
O16 Ho2 O10 C32 . . . . -118.37(12) ?
O17 Ho2 O10 C32 . . . . 139.24(13) ?
O11 Ho2 O10 C32 . . . . 6.53(11) ?
N3 Ho2 O10 C32 . . . . -0.52(14) ?
C40 Ho2 O10 C32 . . . . 99.08(12) ?
C48 Ho2 O10 C32 . . . . -158.66(16) ?
O8 Ho2 O10 Ho1 . . . . -0.23(5) ?
O14 Ho2 O10 Ho1 . . . . -132.59(6) ?
O2W Ho2 O10 Ho1 . . . . 82.77(6) ?
O13 Ho2 O10 Ho1 . . . . -79.90(6) ?
O16 Ho2 O10 Ho1 . . . . 35.93(10) ?
O17 Ho2 O10 Ho1 . . . . -66.46(12) ?
O11 Ho2 O10 Ho1 . . . . 160.83(9) ?
N3 Ho2 O10 Ho1 . . . . 153.78(6) ?
C40 Ho2 O10 Ho1 . . . . -106.62(6) ?
C48 Ho2 O10 Ho1 . . . . -4.37(18) ?
C32 Ho2 O10 Ho1 . . . . 154.30(15) ?
O10 C32 O11 Ho2 . . . . 11.7(2) ?
C31 C32 O11 Ho2 . . . . -167.7(2) ?
O8 Ho2 O11 C32 . . . . 12.68(14) ?
O14 Ho2 O11 C32 . . . . -112.93(13) ?
O2W Ho2 O11 C32 . . . . 80.54(13) ?
O13 Ho2 O11 C32 . . . . -66.80(13) ?
O16 Ho2 O11 C32 . . . . 119.09(13) ?
O17 Ho2 O11 C32 . . . . -148.98(12) ?
O10 Ho2 O11 C32 . . . . -6.64(11) ?
N3 Ho2 O11 C32 . . . . 167.56(13) ?
C40 Ho2 O11 C32 . . . . -89.85(13) ?
C48 Ho2 O11 C32 . . . . 162.65(14) ?
O14 C40 O13 Ho2 . . . . 1.3(2) ?
C39 C40 O13 Ho2 . . . . -177.14(18) ?
O8 Ho2 O13 C40 . . . . -172.13(13) ?
O14 Ho2 O13 C40 . . . . -0.76(11) ?
O2W Ho2 O13 C40 . . . . -136.18(13) ?
O16 Ho2 O13 C40 . . . . 117.07(12) ?
O17 Ho2 O13 C40 . . . . 83.99(12) ?
O10 Ho2 O13 C40 . . . . -102.80(12) ?
O11 Ho2 O13 C40 . . . . -58.69(12) ?
N3 Ho2 O13 C40 . . . . 23.22(15) ?
C48 Ho2 O13 C40 . . . . 98.38(13) ?
C32 Ho2 O13 C40 . . . . -82.01(12) ?
O13 C40 O14 Ho2 . . . . -1.3(2) ?
C39 C40 O14 Ho2 . . . . 177.18(16) ?
O8 Ho2 O14 C40 . . . . 11.52(15) ?
O2W Ho2 O14 C40 . . . . 142.61(12) ?
O13 Ho2 O14 C40 . . . . 0.76(12) ?
O16 Ho2 O14 C40 . . . . -98.44(13) ?
O17 Ho2 O14 C40 . . . . -80.08(13) ?
O10 Ho2 O14 C40 . . . . 72.46(13) ?
O11 Ho2 O14 C40 . . . . 120.84(13) ?
N3 Ho2 O14 C40 . . . . -159.75(14) ?
C48 Ho2 O14 C40 . . . . -90.28(13) ?
C32 Ho2 O14 C40 . . . . 97.35(13) ?
O17 C48 O16 Ho2 . . . . 7.9(2) ?
C47 C48 O16 Ho2 . . . . -170.79(17) ?
O8 Ho2 O16 C48 . . . . -113.83(12) ?
O14 Ho2 O16 C48 . . . . 18.33(14) ?
O2W Ho2 O16 C48 . . . . 165.51(13) ?
O13 Ho2 O16 C48 . . . . -45.96(13) ?
O17 Ho2 O16 C48 . . . . -4.39(11) ?
O10 Ho2 O16 C48 . . . . -147.22(11) ?
O11 Ho2 O16 C48 . . . . 127.57(12) ?
N3 Ho2 O16 C48 . . . . 79.33(12) ?
C40 Ho2 O16 C48 . . . . -15.63(14) ?
C32 Ho2 O16 C48 . . . . 169.57(11) ?
O16 C48 O17 Ho2 . . . . -7.6(2) ?
C47 C48 O17 Ho2 . . . . 171.07(17) ?
O8 Ho2 O17 C48 . . . . 74.69(13) ?
O14 Ho2 O17 C48 . . . . -157.25(13) ?
O2W Ho2 O17 C48 . . . . -7.99(15) ?
O13 Ho2 O17 C48 . . . . 146.66(13) ?
O16 Ho2 O17 C48 . . . . 4.33(11) ?
O10 Ho2 O17 C48 . . . . 133.17(12) ?
O11 Ho2 O17 C48 . . . . -122.03(13) ?
N3 Ho2 O17 C48 . . . . -78.82(13) ?
C40 Ho2 O17 C48 . . . . 174.91(14) ?
C32 Ho2 O17 C48 . . . . -165.17(15) ?
